data_7705643
loop_
_publ_author_name
'Kalita, Pankaj'
'Nayak, Prakash'
'Ahmed, Naushad'
'Herrera, Juan Manuel'
'Venkatasubbaiah, Krishnan'
'Colacio, Enrique'
'Chandrasekhar, Vadapalli'

_publ_section_title
;
 Seven-coordinate Ln<sup>III</sup> complexes assembled from a bulky <sup>
 <i>Mes</i> </sup>acacH ligand: their synthesis, structure,
 photoluminescence and SMM behaviour.
;
_journal_issue 43
_journal_name_full 'Dalton transactions (Cambridge, England : 2003)'
_journal_page_first 15404
_journal_page_last 15416
_journal_paper_doi 10.1039/d0dt03054f
_journal_volume 49
_journal_year 2020
_chemical_formula_moiety 'C66 H76 N O7 Tb'
_chemical_formula_sum 'C66 H76 N O7 Tb'
_chemical_formula_weight 1154.19
_space_group_crystal_system triclinic
_space_group_IT_number 2
_space_group_name_Hall '-P 1'
_space_group_name_H-M_alt 'P -1'
_atom_sites_solution_hydrogens geom
_atom_sites_solution_primary dual
_audit_creation_date 2020-09-17
_audit_creation_method
;
Olex2 1.3-alpha
(compiled 2020.09.11 svn.r3730fd0d for OlexSys, GUI svn.r6159)
;
_audit_update_record
;
2020-09-20 deposited with the CCDC.	2020-10-08 downloaded from the CCDC.
;
_cell_angle_alpha 94.6660(10)
_cell_angle_beta 99.1700(10)
_cell_angle_gamma 106.0000(10)
_cell_formula_units_Z 2
_cell_length_a 12.2338(3)
_cell_length_b 13.8401(3)
_cell_length_c 19.6751(5)
_cell_measurement_reflns_used 9862
_cell_measurement_temperature 296(2)
_cell_measurement_theta_max 30.49
_cell_measurement_theta_min 2.48
_cell_volume 3133.69(13)
_computing_molecular_graphics 'Olex2 1.3-alpha (Dolomanov et al., 2009)'
_computing_publication_material 'Olex2 1.3-alpha (Dolomanov et al., 2009)'
_computing_structure_refinement 'SHELXL 2018/3 (Sheldrick, 2015)'
_computing_structure_solution 'SHELXT 2014/5 (Sheldrick, 2014)'
_diffrn_ambient_temperature 296(2)
_diffrn_detector 'Bruker APEX2 area detector'
_diffrn_detector_area_resol_mean 7.9
_diffrn_detector_type 'CCD area detector'
_diffrn_measured_fraction_theta_full 0.998
_diffrn_measured_fraction_theta_max 0.993
_diffrn_measurement_device 'three-circle diffractometer'
_diffrn_measurement_device_type 'Bruker APEX-II CCD'
_diffrn_measurement_method '\f and \w scans'
_diffrn_radiation_monochromator 'mirror optics'
_diffrn_radiation_probe x-ray
_diffrn_radiation_type MoK\a
_diffrn_radiation_wavelength 0.71073
_diffrn_reflns_av_R_equivalents 0.0286
_diffrn_reflns_av_unetI/netI 0.0342
_diffrn_reflns_Laue_measured_fraction_full 0.998
_diffrn_reflns_Laue_measured_fraction_max 0.993
_diffrn_reflns_limit_h_max 17
_diffrn_reflns_limit_h_min -17
_diffrn_reflns_limit_k_max 19
_diffrn_reflns_limit_k_min -19
_diffrn_reflns_limit_l_max 28
_diffrn_reflns_limit_l_min -28
_diffrn_reflns_number 54629
_diffrn_reflns_point_group_measured_fraction_full 0.998
_diffrn_reflns_point_group_measured_fraction_max 0.993
_diffrn_reflns_theta_full 25.242
_diffrn_reflns_theta_max 30.533
_diffrn_reflns_theta_min 1.753
_diffrn_source 'microfocus sealed X-ray tube'
_diffrn_source_type 'Incoatec I\ms'
_diffrn_standards_number 0
_exptl_absorpt_coefficient_mu 1.178
_exptl_absorpt_correction_T_max 0.7461
_exptl_absorpt_correction_T_min 0.4987
_exptl_absorpt_correction_type multi-scan
_exptl_absorpt_process_details
'SADABS-2014/5 (Bruker,2014/5) was used for absorption correction. wR2(int) was 0.0687 before and 0.0384 after correction. The Ratio of minimum to maximum transmission is 0.6684. The \l/2 correction factor is 0.00150.'
_exptl_crystal_colour colourless
_exptl_crystal_colour_primary colourless
_exptl_crystal_density_diffrn 1.223
_exptl_crystal_description block
_exptl_crystal_F_000 1200
_exptl_crystal_size_max 0.3
_exptl_crystal_size_mid 0.24
_exptl_crystal_size_min 0.2
_refine_diff_density_max 0.813
_refine_diff_density_min -0.574
_refine_diff_density_rms 0.061
_refine_ls_extinction_method none
_refine_ls_goodness_of_fit_ref 1.029
_refine_ls_hydrogen_treatment constr
_refine_ls_matrix_type full
_refine_ls_number_parameters 696
_refine_ls_number_reflns 19073
_refine_ls_number_restraints 0
_refine_ls_restrained_S_all 1.029
_refine_ls_R_factor_all 0.0418
_refine_ls_R_factor_gt 0.0306
_refine_ls_shift/su_max 0.001
_refine_ls_shift/su_mean 0.000
_refine_ls_structure_factor_coef Fsqd
_refine_ls_weighting_details 'w=1/[\s^2^(Fo^2^)+(0.0374P)^2^+0.5925P] where P=(Fo^2^+2Fc^2^)/3'
_refine_ls_weighting_scheme calc
_refine_ls_wR_factor_gt 0.0704
_refine_ls_wR_factor_ref 0.0757
_reflns_Friedel_coverage 0.000
_reflns_number_gt 16171
_reflns_number_total 19073
_reflns_threshold_expression 'I > 2\s(I)'
_cod_data_source_file d0dt03054f2.cif
_cod_data_source_block vc_pk_419_tb_0m
_cod_depositor_comments 'Adding full bibliography for 7705640--7705643.cif.'
_cod_database_code 7705643
_shelx_shelxl_version_number 2018/3
_shelx_space_group_comment
;
The symmetry employed for this shelxl refinement is uniquely defined
by the following loop, which should always be used as a source of
symmetry information in preference to the above space-group names.
They are only intended as comments.
;
_olex2_refinement_description
;
1. Fixed Uiso
 At 1.2 times of:
  All C(H) groups
 At 1.5 times of:
  All C(H,H,H) groups
2.a Aromatic/amide H refined with riding coordinates:
 C2(H2), C5(H5), C8(H8), C10(H10), C15(H15), C17(H17), C21(H21), C23(H23),
 C27(H27), C29(H29), C33(H33), C35(H35), C39(H39), C41(H41), C45(H45), C47(H47)
2.b Idealised Me refined as rotating group:
 C11(H11A,H11B,H11C), C12(H12A,H12B,H12C), C49(H49A,H49B,H49C), C50(H50A,H50B,
 H50C), C51(H51A,H51B,H51C), C52(H52A,H52B,H52C), C53(H53A,H53B,H53C), C54(H54A,
 H54B,H54C), C55(H55A,H55B,H55C), C56(H56A,H56B,H56C), C57(H57A,H57B,H57C),
 C58(H58A,H58B,H58C), C59(H59A,H59B,H59C), C60(H60A,H60B,H60C), C61(H61A,H61B,
 H61C), C62(H62A,H62B,H62C), C63(H63A,H63B,H63C), C64(H64A,H64B,H64C), C65(H65A,
 H65B,H65C), C66(H66A,H66B,H66C)
;
_olex2_submission_special_instructions 'No special instructions were received'

loop_
_space_group_symop_operation_xyz
'x, y, z'
'-x, -y, -z'

loop_
_atom_site_label
_atom_site_type_symbol
_atom_site_fract_x
_atom_site_fract_y
_atom_site_fract_z
_atom_site_U_iso_or_equiv
_atom_site_adp_type
_atom_site_occupancy
_atom_site_site_symmetry_order
_atom_site_calc_flag
_atom_site_refinement_flags_posn
_atom_site_refinement_flags_adp
_atom_site_refinement_flags_occupancy
_atom_site_disorder_assembly
_atom_site_disorder_group
Tb1 Tb 0.61808(2) 0.42134(2) 0.72623(2) 0.03459(3) Uani 1 1 d . . . . .
O1 O 0.70852(12) 0.57059(9) 0.68769(7) 0.0447(3) Uani 1 1 d . . . . .
O2 O 0.77398(13) 0.50236(10) 0.81207(7) 0.0492(3) Uani 1 1 d . . . . .
O3 O 0.66912(15) 0.33505(11) 0.63788(8) 0.0507(4) Uani 1 1 d . . . . .
O4 O 0.67876(14) 0.29234(10) 0.77302(7) 0.0470(3) Uani 1 1 d . . . . .
O5 O 0.45165(12) 0.31364(9) 0.74689(8) 0.0460(3) Uani 1 1 d . . . . .
O6 O 0.51971(13) 0.52290(10) 0.77393(8) 0.0492(3) Uani 1 1 d . . . . .
O7 O 0.48215(14) 0.42794(11) 0.62585(8) 0.0509(3) Uani 1 1 d . . . . .
N1 N 0.3848(2) 0.49925(17) 0.54833(11) 0.0651(6) Uani 1 1 d . . . . .
C1 C 0.78876(18) 0.64940(13) 0.71594(11) 0.0422(4) Uani 1 1 d . . . . .
C2 C 0.8619(2) 0.65908(16) 0.77906(13) 0.0597(6) Uani 1 1 d . . . . .
H2 H 0.919380 0.720434 0.793787 0.072 Uiso 1 1 calc R U . . .
C3 C 0.85565(18) 0.58341(15) 0.82213(11) 0.0454(4) Uani 1 1 d . . . . .
C4 C 0.6930(2) 0.21085(15) 0.74837(11) 0.0472(5) Uani 1 1 d . . . . .
C5 C 0.6890(2) 0.18366(17) 0.67794(12) 0.0587(6) Uani 1 1 d . . . . .
H5 H 0.693871 0.119329 0.664141 0.070 Uiso 1 1 calc R U . . .
C6 C 0.67822(19) 0.24619(15) 0.62703(11) 0.0458(4) Uani 1 1 d . . . . .
C7 C 0.36047(17) 0.32179(14) 0.76549(10) 0.0401(4) Uani 1 1 d . . . . .
C8 C 0.3384(2) 0.41332(16) 0.78234(13) 0.0521(5) Uani 1 1 d . . . . .
H8 H 0.265005 0.411161 0.790469 0.063 Uiso 1 1 calc R U . . .
C9 C 0.41998(19) 0.50844(15) 0.78780(11) 0.0439(4) Uani 1 1 d . . . . .
C10 C 0.4630(2) 0.50152(17) 0.60195(12) 0.0542(5) Uani 1 1 d . . . . .
H10 H 0.508559 0.565061 0.624182 0.065 Uiso 1 1 calc R U . . .
C11 C 0.3657(4) 0.5904(3) 0.52352(19) 0.1160(15) Uani 1 1 d . . . . .
H11A H 0.290455 0.593951 0.529525 0.174 Uiso 1 1 calc R U . . .
H11B H 0.370122 0.588655 0.475175 0.174 Uiso 1 1 calc R U . . .
H11C H 0.423805 0.648951 0.549465 0.174 Uiso 1 1 calc R U . . .
C12 C 0.3122(4) 0.4028(3) 0.5106(2) 0.1218(16) Uani 1 1 d . . . . .
H12A H 0.347898 0.350754 0.521224 0.183 Uiso 1 1 calc R U . . .
H12B H 0.302699 0.406768 0.461664 0.183 Uiso 1 1 calc R U . . .
H12C H 0.237810 0.386884 0.524049 0.183 Uiso 1 1 calc R U . . .
C13 C 0.80646(18) 0.73812(13) 0.67494(11) 0.0446(5) Uani 1 1 d . . . . .
C14 C 0.7462(2) 0.80836(16) 0.68367(13) 0.0571(6) Uani 1 1 d . . . . .
C15 C 0.7661(3) 0.89011(17) 0.64547(16) 0.0682(7) Uani 1 1 d . . . . .
H15 H 0.727659 0.938627 0.651570 0.082 Uiso 1 1 calc R U . . .
C16 C 0.8405(2) 0.90148(18) 0.59912(15) 0.0670(7) Uani 1 1 d . . . . .
C17 C 0.8973(2) 0.83041(19) 0.59133(14) 0.0629(6) Uani 1 1 d . . . . .
H17 H 0.947469 0.837231 0.559944 0.075 Uiso 1 1 calc R U . . .
C18 C 0.8829(2) 0.74781(16) 0.62879(12) 0.0514(5) Uani 1 1 d . . . . .
C19 C 0.95507(19) 0.59566(16) 0.88145(11) 0.0505(5) Uani 1 1 d . . . . .
C20 C 1.0309(2) 0.5404(2) 0.87441(16) 0.0725(7) Uani 1 1 d . . . . .
C21 C 1.1254(3) 0.5527(3) 0.92787(19) 0.0878(10) Uani 1 1 d . . . . .
H21 H 1.177479 0.516053 0.922453 0.105 Uiso 1 1 calc R U . . .
C22 C 1.1438(3) 0.6165(3) 0.98765(15) 0.0808(9) Uani 1 1 d . . . . .
C23 C 1.0677(3) 0.6686(3) 0.99406(15) 0.0947(11) Uani 1 1 d . . . . .
H23 H 1.078987 0.712004 1.034890 0.114 Uiso 1 1 calc R U . . .
C24 C 0.9718(3) 0.6608(2) 0.94200(15) 0.0782(8) Uani 1 1 d . . . . .
C25 C 0.6752(2) 0.20716(16) 0.55293(12) 0.0528(6) Uani 1 1 d . . . . .
C26 C 0.5688(3) 0.1584(2) 0.51022(14) 0.0664(7) Uani 1 1 d . . . . .
C27 C 0.5676(4) 0.1234(2) 0.44173(16) 0.0907(10) Uani 1 1 d . . . . .
H27 H 0.496514 0.090470 0.413073 0.109 Uiso 1 1 calc R U . . .
C28 C 0.6642(5) 0.1349(3) 0.41492(18) 0.1014(14) Uani 1 1 d . . . . .
C29 C 0.7673(4) 0.1839(3) 0.4568(2) 0.0934(12) Uani 1 1 d . . . . .
H29 H 0.834505 0.192486 0.438665 0.112 Uiso 1 1 calc R U . . .
C30 C 0.7771(3) 0.2225(2) 0.52670(16) 0.0715(8) Uani 1 1 d . . . . .
C31 C 0.7155(3) 0.13996(17) 0.79935(12) 0.0577(6) Uani 1 1 d . . . . .
C32 C 0.6272(3) 0.0912(2) 0.83134(15) 0.0757(8) Uani 1 1 d . . . . .
C33 C 0.6506(4) 0.0280(3) 0.87994(18) 0.1052(14) Uani 1 1 d . . . . .
H33 H 0.590706 -0.007504 0.900207 0.126 Uiso 1 1 calc R U . . .
C34 C 0.7571(5) 0.0165(3) 0.89875(18) 0.1186(18) Uani 1 1 d . . . . .
C35 C 0.8426(5) 0.0656(3) 0.8670(2) 0.1161(15) Uani 1 1 d . . . . .
H35 H 0.916005 0.057937 0.879593 0.139 Uiso 1 1 calc R U . . .
C36 C 0.8249(3) 0.1280(3) 0.81569(18) 0.0890(10) Uani 1 1 d . . . . .
C37 C 0.27311(17) 0.22330(14) 0.77078(11) 0.0425(4) Uani 1 1 d . . . . .
C38 C 0.20978(19) 0.16006(17) 0.71042(12) 0.0526(5) Uani 1 1 d . . . . .
C39 C 0.1381(2) 0.06531(19) 0.71683(14) 0.0648(7) Uani 1 1 d . . . . .
H39 H 0.095379 0.022640 0.676800 0.078 Uiso 1 1 calc R U . . .
C40 C 0.1280(2) 0.03236(17) 0.78054(14) 0.0608(6) Uani 1 1 d . . . . .
C41 C 0.1903(2) 0.09652(18) 0.83887(13) 0.0606(6) Uani 1 1 d . . . . .
H41 H 0.183922 0.075548 0.882165 0.073 Uiso 1 1 calc R U . . .
C42 C 0.2631(2) 0.19239(16) 0.83540(12) 0.0523(5) Uani 1 1 d . . . . .
C43 C 0.3902(2) 0.60019(16) 0.81591(12) 0.0517(5) Uani 1 1 d . . . . .
C44 C 0.3130(3) 0.6405(2) 0.77725(16) 0.0788(9) Uani 1 1 d . . . . .
C45 C 0.2885(4) 0.7247(3) 0.8082(2) 0.0950(12) Uani 1 1 d . . . . .
H45 H 0.236981 0.752321 0.782354 0.114 Uiso 1 1 calc R U . . .
C46 C 0.3372(4) 0.7679(2) 0.8748(2) 0.0886(11) Uani 1 1 d . . . . .
C47 C 0.4148(3) 0.7282(2) 0.91119(19) 0.0859(10) Uani 1 1 d . . . . .
H47 H 0.450577 0.758310 0.956180 0.103 Uiso 1 1 calc R U . . .
C48 C 0.4427(3) 0.6444(2) 0.88378(16) 0.0699(7) Uani 1 1 d . . . . .
C49 C 0.9498(3) 0.6731(2) 0.62059(18) 0.0767(8) Uani 1 1 d . . . . .
H49A H 1.017135 0.690560 0.656891 0.115 Uiso 1 1 calc R U . . .
H49B H 0.973272 0.674528 0.576295 0.115 Uiso 1 1 calc R U . . .
H49C H 0.901872 0.606215 0.623321 0.115 Uiso 1 1 calc R U . . .
C50 C 0.8592(3) 0.9915(2) 0.5589(2) 0.1003(12) Uani 1 1 d . . . . .
H50A H 0.901438 1.052156 0.589917 0.150 Uiso 1 1 calc R U . . .
H50B H 0.785603 0.997642 0.537554 0.150 Uiso 1 1 calc R U . . .
H50C H 0.902512 0.981811 0.523573 0.150 Uiso 1 1 calc R U . . .
C51 C 0.6637(3) 0.7990(2) 0.7336(2) 0.0896(10) Uani 1 1 d . . . . .
H51A H 0.652931 0.734812 0.750963 0.134 Uiso 1 1 calc R U . . .
H51B H 0.590477 0.803317 0.710068 0.134 Uiso 1 1 calc R U . . .
H51C H 0.694919 0.852772 0.771623 0.134 Uiso 1 1 calc R U . . .
C52 C 1.0148(4) 0.4694(4) 0.8083(3) 0.155(2) Uani 1 1 d . . . . .
H52A H 0.937467 0.423918 0.798317 0.233 Uiso 1 1 calc R U . . .
H52B H 1.069389 0.431135 0.814182 0.233 Uiso 1 1 calc R U . . .
H52C H 1.027201 0.508282 0.770476 0.233 Uiso 1 1 calc R U . . .
C53 C 1.2476(3) 0.6283(4) 1.04487(19) 0.1233(17) Uani 1 1 d . . . . .
H53A H 1.289145 0.582062 1.032396 0.185 Uiso 1 1 calc R U . . .
H53B H 1.221502 0.613666 1.087450 0.185 Uiso 1 1 calc R U . . .
H53C H 1.297622 0.696545 1.050933 0.185 Uiso 1 1 calc R U . . .
C54 C 0.8906(5) 0.7221(5) 0.9518(3) 0.168(3) Uani 1 1 d . . . . .
H54A H 0.859765 0.738409 0.907645 0.253 Uiso 1 1 calc R U . . .
H54B H 0.931603 0.783567 0.982314 0.253 Uiso 1 1 calc R U . . .
H54C H 0.828321 0.683662 0.971663 0.253 Uiso 1 1 calc R U . . .
C55 C 0.5093(4) 0.1056(3) 0.8168(2) 0.1088(13) Uani 1 1 d . . . . .
H55A H 0.513872 0.173689 0.834216 0.163 Uiso 1 1 calc R U . . .
H55B H 0.457896 0.058714 0.839264 0.163 Uiso 1 1 calc R U . . .
H55C H 0.480476 0.093547 0.767609 0.163 Uiso 1 1 calc R U . . .
C56 C 0.7781(7) -0.0506(5) 0.9542(3) 0.196(3) Uani 1 1 d . . . . .
H56A H 0.753588 -0.120148 0.933444 0.294 Uiso 1 1 calc R U . . .
H56B H 0.734883 -0.042522 0.989774 0.294 Uiso 1 1 calc R U . . .
H56C H 0.859185 -0.031248 0.974138 0.294 Uiso 1 1 calc R U . . .
C57 C 0.9223(4) 0.1796(4) 0.7808(3) 0.154(2) Uani 1 1 d . . . . .
H57A H 0.937244 0.130241 0.749183 0.231 Uiso 1 1 calc R U . . .
H57B H 0.990746 0.211038 0.815255 0.231 Uiso 1 1 calc R U . . .
H57C H 0.900829 0.230200 0.755609 0.231 Uiso 1 1 calc R U . . .
C58 C 0.8902(3) 0.2781(3) 0.5712(2) 0.1101(13) Uani 1 1 d . . . . .
H58A H 0.892819 0.347450 0.582967 0.165 Uiso 1 1 calc R U . . .
H58B H 0.951343 0.275451 0.546619 0.165 Uiso 1 1 calc R U . . .
H58C H 0.899921 0.247331 0.612912 0.165 Uiso 1 1 calc R U . . .
C59 C 0.6597(7) 0.0939(4) 0.3393(2) 0.171(3) Uani 1 1 d . . . . .
H59A H 0.631234 0.135970 0.308853 0.256 Uiso 1 1 calc R U . . .
H59B H 0.608967 0.025802 0.328896 0.256 Uiso 1 1 calc R U . . .
H59C H 0.736022 0.094386 0.333015 0.256 Uiso 1 1 calc R U . . .
C60 C 0.4574(3) 0.1456(3) 0.53643(19) 0.0898(9) Uani 1 1 d . . . . .
H60A H 0.455847 0.104373 0.573435 0.135 Uiso 1 1 calc R U . . .
H60B H 0.393161 0.113322 0.499274 0.135 Uiso 1 1 calc R U . . .
H60C H 0.452054 0.210853 0.553306 0.135 Uiso 1 1 calc R U . . .
C61 C 0.5247(4) 0.5998(3) 0.9270(2) 0.1197(16) Uani 1 1 d . . . . .
H61A H 0.498428 0.527231 0.916538 0.180 Uiso 1 1 calc R U . . .
H61B H 0.527221 0.618937 0.975323 0.180 Uiso 1 1 calc R U . . .
H61C H 0.600736 0.624793 0.916581 0.180 Uiso 1 1 calc R U . . .
C62 C 0.3048(5) 0.8571(3) 0.9088(3) 0.140(2) Uani 1 1 d . . . . .
H62A H 0.238418 0.831740 0.929543 0.209 Uiso 1 1 calc R U . . .
H62B H 0.286995 0.898355 0.874175 0.209 Uiso 1 1 calc R U . . .
H62C H 0.368679 0.897077 0.943899 0.209 Uiso 1 1 calc R U . . .
C63 C 0.2596(5) 0.5973(4) 0.70201(19) 0.1329(19) Uani 1 1 d . . . . .
H63A H 0.317633 0.614600 0.673824 0.199 Uiso 1 1 calc R U . . .
H63B H 0.197757 0.625052 0.686287 0.199 Uiso 1 1 calc R U . . .
H63C H 0.229818 0.524843 0.698362 0.199 Uiso 1 1 calc R U . . .
C64 C 0.2175(3) 0.1939(3) 0.63949(14) 0.0923(11) Uani 1 1 d . . . . .
H64A H 0.203980 0.258924 0.638919 0.138 Uiso 1 1 calc R U . . .
H64B H 0.160193 0.145370 0.604775 0.138 Uiso 1 1 calc R U . . .
H64C H 0.293172 0.198658 0.629863 0.138 Uiso 1 1 calc R U . . .
C65 C 0.0495(3) -0.0716(2) 0.7857(2) 0.0985(12) Uani 1 1 d . . . . .
H65A H 0.060972 -0.085101 0.832982 0.148 Uiso 1 1 calc R U . . .
H65B H 0.067429 -0.122015 0.756657 0.148 Uiso 1 1 calc R U . . .
H65C H -0.029817 -0.073498 0.770701 0.148 Uiso 1 1 calc R U . . .
C66 C 0.3309(3) 0.2580(2) 0.90197(14) 0.0881(11) Uani 1 1 d . . . . .
H66A H 0.410652 0.284038 0.898054 0.132 Uiso 1 1 calc R U . . .
H66B H 0.325506 0.218408 0.939810 0.132 Uiso 1 1 calc R U . . .
H66C H 0.299814 0.313472 0.910436 0.132 Uiso 1 1 calc R U . . .

loop_
_atom_site_aniso_label
_atom_site_aniso_U_11
_atom_site_aniso_U_22
_atom_site_aniso_U_33
_atom_site_aniso_U_23
_atom_site_aniso_U_13
_atom_site_aniso_U_12
Tb1 0.03557(5) 0.02623(4) 0.03874(5) 0.00835(3) 0.00384(3) 0.00444(3)
O1 0.0471(8) 0.0334(6) 0.0437(7) 0.0118(5) 0.0000(6) -0.0014(5)
O2 0.0460(8) 0.0426(7) 0.0465(8) 0.0153(6) -0.0030(6) -0.0034(6)
O3 0.0742(11) 0.0440(7) 0.0464(8) 0.0184(6) 0.0200(7) 0.0291(7)
O4 0.0592(9) 0.0398(7) 0.0441(7) 0.0128(6) 0.0058(7) 0.0182(6)
O5 0.0417(8) 0.0323(6) 0.0634(9) 0.0106(6) 0.0155(7) 0.0055(5)
O6 0.0492(9) 0.0342(7) 0.0612(9) -0.0004(6) 0.0135(7) 0.0075(6)
O7 0.0537(9) 0.0452(7) 0.0495(8) 0.0115(6) -0.0038(7) 0.0137(6)
N1 0.0800(15) 0.0754(14) 0.0506(11) 0.0247(10) 0.0069(11) 0.0386(12)
C1 0.0418(10) 0.0308(8) 0.0489(11) 0.0122(7) 0.0060(8) 0.0017(7)
C2 0.0557(14) 0.0408(10) 0.0614(14) 0.0168(9) -0.0119(11) -0.0101(9)
C3 0.0424(11) 0.0413(9) 0.0443(11) 0.0078(8) 0.0003(9) 0.0026(8)
C4 0.0556(13) 0.0417(10) 0.0507(11) 0.0195(8) 0.0094(10) 0.0211(9)
C5 0.0922(19) 0.0446(11) 0.0543(13) 0.0176(9) 0.0228(13) 0.0366(12)
C6 0.0534(12) 0.0434(10) 0.0496(11) 0.0148(8) 0.0183(9) 0.0216(9)
C7 0.0356(10) 0.0369(9) 0.0421(10) 0.0056(7) 0.0051(8) 0.0024(7)
C8 0.0434(12) 0.0448(10) 0.0702(15) 0.0058(10) 0.0193(11) 0.0121(9)
C9 0.0507(12) 0.0399(9) 0.0427(10) 0.0056(8) 0.0084(9) 0.0160(8)
C10 0.0668(15) 0.0497(11) 0.0493(12) 0.0119(9) 0.0085(11) 0.0223(10)
C11 0.187(4) 0.127(3) 0.081(2) 0.057(2) 0.031(3) 0.108(3)
C12 0.118(3) 0.113(3) 0.099(3) 0.019(2) -0.048(2) 0.013(2)
C13 0.0437(11) 0.0307(8) 0.0491(11) 0.0121(7) -0.0013(9) -0.0024(7)
C14 0.0585(14) 0.0399(10) 0.0675(15) 0.0133(10) 0.0055(12) 0.0075(9)
C15 0.0737(18) 0.0398(11) 0.0883(19) 0.0213(11) 0.0028(15) 0.0155(11)
C16 0.0696(17) 0.0459(12) 0.0711(16) 0.0283(11) -0.0056(13) -0.0017(11)
C17 0.0614(15) 0.0569(13) 0.0611(14) 0.0259(11) 0.0095(12) -0.0017(11)
C18 0.0486(12) 0.0426(10) 0.0552(12) 0.0153(9) 0.0041(10) 0.0013(9)
C19 0.0451(12) 0.0485(11) 0.0450(11) 0.0123(9) -0.0027(9) -0.0028(9)
C20 0.0544(15) 0.0835(19) 0.0702(17) 0.0023(14) -0.0073(13) 0.0179(13)
C21 0.0516(16) 0.103(2) 0.099(2) 0.025(2) -0.0096(16) 0.0165(16)
C22 0.0591(17) 0.103(2) 0.0575(16) 0.0345(16) -0.0104(13) -0.0086(16)
C23 0.088(2) 0.118(3) 0.0469(15) -0.0079(16) -0.0135(15) -0.001(2)
C24 0.076(2) 0.0855(19) 0.0584(16) -0.0069(14) -0.0057(14) 0.0149(15)
C25 0.0790(17) 0.0449(11) 0.0525(12) 0.0203(9) 0.0304(12) 0.0333(11)
C26 0.093(2) 0.0559(14) 0.0551(14) 0.0081(11) 0.0209(14) 0.0262(13)
C27 0.140(3) 0.076(2) 0.0586(17) 0.0026(14) 0.0192(19) 0.037(2)
C28 0.186(5) 0.081(2) 0.066(2) 0.0184(17) 0.053(3) 0.065(3)
C29 0.144(3) 0.092(2) 0.096(2) 0.052(2) 0.089(3) 0.071(2)
C30 0.089(2) 0.0708(16) 0.0818(19) 0.0366(14) 0.0483(17) 0.0415(15)
C31 0.0903(18) 0.0465(11) 0.0467(12) 0.0164(9) 0.0092(12) 0.0364(12)
C32 0.119(3) 0.0595(15) 0.0659(16) 0.0310(13) 0.0284(17) 0.0408(16)
C33 0.185(4) 0.081(2) 0.086(2) 0.0518(18) 0.057(3) 0.069(3)
C34 0.234(6) 0.106(3) 0.0646(19) 0.0436(19) 0.036(3) 0.115(3)
C35 0.166(4) 0.123(3) 0.094(3) 0.036(2) 0.001(3) 0.106(3)
C36 0.107(3) 0.087(2) 0.093(2) 0.0341(17) 0.008(2) 0.061(2)
C37 0.0345(10) 0.0389(9) 0.0479(11) 0.0033(8) 0.0071(8) 0.0021(7)
C38 0.0411(11) 0.0581(12) 0.0463(11) 0.0015(9) 0.0051(9) -0.0022(9)
C39 0.0515(14) 0.0581(13) 0.0608(15) -0.0088(11) -0.0009(11) -0.0120(11)
C40 0.0442(13) 0.0483(12) 0.0737(16) 0.0070(11) 0.0040(11) -0.0088(9)
C41 0.0554(14) 0.0555(13) 0.0582(14) 0.0169(10) 0.0076(11) -0.0053(10)
C42 0.0495(12) 0.0472(11) 0.0468(11) 0.0048(9) 0.0049(10) -0.0047(9)
C43 0.0648(14) 0.0407(10) 0.0565(13) 0.0096(9) 0.0223(11) 0.0197(9)
C44 0.109(3) 0.0850(19) 0.0706(18) 0.0262(15) 0.0347(17) 0.0606(19)
C45 0.134(3) 0.091(2) 0.106(3) 0.043(2) 0.058(2) 0.080(2)
C46 0.127(3) 0.0526(15) 0.112(3) 0.0170(16) 0.071(2) 0.0398(17)
C47 0.102(2) 0.0584(16) 0.096(2) -0.0158(15) 0.0345(19) 0.0187(16)
C48 0.0741(18) 0.0530(13) 0.0783(18) -0.0096(12) 0.0136(15) 0.0173(12)
C49 0.0699(18) 0.0759(18) 0.091(2) 0.0266(16) 0.0283(16) 0.0215(14)
C50 0.111(3) 0.0645(17) 0.112(3) 0.0562(18) 0.002(2) 0.0028(17)
C51 0.100(3) 0.0742(19) 0.113(3) 0.0214(18) 0.045(2) 0.0384(18)
C52 0.111(3) 0.198(5) 0.148(4) -0.081(4) -0.035(3) 0.093(4)
C53 0.076(2) 0.183(4) 0.076(2) 0.056(3) -0.0266(18) -0.007(2)
C54 0.155(5) 0.200(6) 0.139(4) -0.088(4) -0.031(4) 0.098(4)
C55 0.106(3) 0.100(3) 0.137(3) 0.063(2) 0.048(3) 0.032(2)
C56 0.371(10) 0.201(6) 0.111(3) 0.102(4) 0.071(5) 0.203(7)
C57 0.091(3) 0.172(5) 0.234(6) 0.108(5) 0.029(4) 0.074(3)
C58 0.088(3) 0.127(3) 0.138(3) 0.047(3) 0.059(3) 0.039(2)
C59 0.330(9) 0.144(4) 0.079(3) 0.008(3) 0.091(4) 0.109(5)
C60 0.078(2) 0.096(2) 0.088(2) 0.0060(18) 0.0131(18) 0.0169(18)
C61 0.132(4) 0.126(3) 0.087(2) -0.041(2) -0.040(2) 0.065(3)
C62 0.202(5) 0.079(2) 0.184(5) 0.017(3) 0.107(4) 0.077(3)
C63 0.193(5) 0.177(4) 0.074(2) 0.020(3) 0.007(3) 0.137(4)
C64 0.092(2) 0.106(2) 0.0477(15) 0.0084(15) 0.0043(15) -0.0165(19)
C65 0.087(2) 0.0599(17) 0.114(3) 0.0151(17) 0.005(2) -0.0286(15)
C66 0.106(3) 0.0764(18) 0.0482(14) 0.0015(13) 0.0053(15) -0.0208(17)

loop_
_atom_type_symbol
_atom_type_description
_atom_type_scat_dispersion_real
_atom_type_scat_dispersion_imag
_atom_type_scat_source
C C 0.0033 0.0016 'International Tables Vol C Tables 4.2.6.8 and 6.1.1.4'
H H 0.0000 0.0000 'International Tables Vol C Tables 4.2.6.8 and 6.1.1.4'
N N 0.0061 0.0033 'International Tables Vol C Tables 4.2.6.8 and 6.1.1.4'
O O 0.0106 0.0060 'International Tables Vol C Tables 4.2.6.8 and 6.1.1.4'
Tb Tb -0.1723 4.1537 'International Tables Vol C Tables 4.2.6.8 and 6.1.1.4'

loop_
_geom_angle_atom_site_label_1
_geom_angle_atom_site_label_2
_geom_angle_atom_site_label_3
_geom_angle
_geom_angle_site_symmetry_1
_geom_angle_site_symmetry_3
_geom_angle_publ_flag
O1 Tb1 O4 134.99(5) . . ?
O1 Tb1 O6 82.11(5) . . ?
O1 Tb1 O7 76.94(5) . . ?
O2 Tb1 O1 74.22(5) . . ?
O2 Tb1 O3 112.02(6) . . ?
O2 Tb1 O4 75.13(5) . . ?
O2 Tb1 O6 87.20(6) . . ?
O2 Tb1 O7 149.52(5) . . ?
O3 Tb1 O1 88.37(5) . . ?
O3 Tb1 O4 73.62(5) . . ?
O3 Tb1 O6 155.39(6) . . ?
O3 Tb1 O7 76.53(6) . . ?
O4 Tb1 O6 128.18(5) . . ?
O4 Tb1 O7 134.19(5) . . ?
O5 Tb1 O1 148.64(5) . . ?
O5 Tb1 O2 123.20(5) . . ?
O5 Tb1 O3 105.35(5) . . ?
O5 Tb1 O4 76.36(5) . . ?
O5 Tb1 O6 73.78(5) . . ?
O5 Tb1 O7 79.06(5) . . ?
O6 Tb1 O7 79.22(6) . . ?
C1 O1 Tb1 133.81(12) . . ?
C3 O2 Tb1 136.87(13) . . ?
C6 O3 Tb1 133.83(13) . . ?
C4 O4 Tb1 134.93(13) . . ?
C7 O5 Tb1 136.57(12) . . ?
C9 O6 Tb1 135.10(12) . . ?
C10 O7 Tb1 129.35(15) . . ?
C10 N1 C11 122.8(3) . . ?
C10 N1 C12 119.9(2) . . ?
C12 N1 C11 117.3(3) . . ?
O1 C1 C2 125.65(17) . . ?
O1 C1 C13 115.77(17) . . ?
C2 C1 C13 118.55(17) . . ?
C1 C2 H2 117.7 . . ?
C1 C2 C3 124.62(18) . . ?
C3 C2 H2 117.7 . . ?
O2 C3 C2 123.44(19) . . ?
O2 C3 C19 117.69(18) . . ?
C2 C3 C19 118.75(18) . . ?
O4 C4 C5 124.05(18) . . ?
O4 C4 C31 116.57(19) . . ?
C5 C4 C31 119.38(19) . . ?
C4 C5 H5 117.8 . . ?
C6 C5 C4 124.44(19) . . ?
C6 C5 H5 117.8 . . ?
O3 C6 C5 124.9(2) . . ?
O3 C6 C25 116.27(17) . . ?
C5 C6 C25 118.86(18) . . ?
O5 C7 C8 124.70(17) . . ?
O5 C7 C37 115.35(17) . . ?
C8 C7 C37 119.93(18) . . ?
C7 C8 H8 118.0 . . ?
C7 C8 C9 124.0(2) . . ?
C9 C8 H8 118.0 . . ?
O6 C9 C8 124.75(18) . . ?
O6 C9 C43 116.82(18) . . ?
C8 C9 C43 118.3(2) . . ?
O7 C10 N1 126.0(2) . . ?
O7 C10 H10 117.0 . . ?
N1 C10 H10 117.0 . . ?
N1 C11 H11A 109.5 . . ?
N1 C11 H11B 109.5 . . ?
N1 C11 H11C 109.5 . . ?
H11A C11 H11B 109.5 . . ?
H11A C11 H11C 109.5 . . ?
H11B C11 H11C 109.5 . . ?
N1 C12 H12A 109.5 . . ?
N1 C12 H12B 109.5 . . ?
N1 C12 H12C 109.5 . . ?
H12A C12 H12B 109.5 . . ?
H12A C12 H12C 109.5 . . ?
H12B C12 H12C 109.5 . . ?
C14 C13 C1 119.6(2) . . ?
C14 C13 C18 121.18(19) . . ?
C18 C13 C1 119.26(19) . . ?
C13 C14 C15 117.8(2) . . ?
C13 C14 C51 121.7(2) . . ?
C15 C14 C51 120.4(2) . . ?
C14 C15 H15 118.8 . . ?
C16 C15 C14 122.4(2) . . ?
C16 C15 H15 118.8 . . ?
C15 C16 C50 120.4(3) . . ?
C17 C16 C15 118.2(2) . . ?
C17 C16 C50 121.4(3) . . ?
C16 C17 H17 118.8 . . ?
C16 C17 C18 122.3(3) . . ?
C18 C17 H17 118.8 . . ?
C13 C18 C17 118.1(2) . . ?
C13 C18 C49 121.1(2) . . ?
C17 C18 C49 120.8(2) . . ?
C20 C19 C3 118.3(2) . . ?
C20 C19 C24 119.6(2) . . ?
C24 C19 C3 122.1(2) . . ?
C19 C20 C21 119.3(3) . . ?
C19 C20 C52 120.5(3) . . ?
C21 C20 C52 120.2(3) . . ?
C20 C21 H21 118.9 . . ?
C22 C21 C20 122.1(3) . . ?
C22 C21 H21 118.9 . . ?
C21 C22 C53 120.9(4) . . ?
C23 C22 C21 117.8(3) . . ?
C23 C22 C53 121.3(4) . . ?
C22 C23 H23 118.5 . . ?
C22 C23 C24 123.0(3) . . ?
C24 C23 H23 118.5 . . ?
C19 C24 C23 118.2(3) . . ?
C19 C24 C54 121.2(3) . . ?
C23 C24 C54 120.5(3) . . ?
C26 C25 C6 119.0(2) . . ?
C26 C25 C30 120.3(2) . . ?
C30 C25 C6 120.7(3) . . ?
C25 C26 C27 118.2(3) . . ?
C25 C26 C60 121.2(2) . . ?
C27 C26 C60 120.5(3) . . ?
C26 C27 H27 118.4 . . ?
C28 C27 C26 123.2(4) . . ?
C28 C27 H27 118.4 . . ?
C27 C28 C29 118.0(3) . . ?
C27 C28 C59 121.7(5) . . ?
C29 C28 C59 120.3(5) . . ?
C28 C29 H29 118.6 . . ?
C28 C29 C30 122.9(3) . . ?
C30 C29 H29 118.6 . . ?
C25 C30 C29 117.4(3) . . ?
C25 C30 C58 120.5(3) . . ?
C29 C30 C58 122.1(3) . . ?
C32 C31 C4 119.0(2) . . ?
C32 C31 C36 121.1(2) . . ?
C36 C31 C4 119.9(3) . . ?
C31 C32 C33 118.1(3) . . ?
C31 C32 C55 122.4(2) . . ?
C33 C32 C55 119.5(3) . . ?
C32 C33 H33 118.7 . . ?
C34 C33 C32 122.6(4) . . ?
C34 C33 H33 118.7 . . ?
C33 C34 C56 120.0(5) . . ?
C35 C34 C33 118.2(3) . . ?
C35 C34 C56 121.8(5) . . ?
C34 C35 H35 118.7 . . ?
C34 C35 C36 122.7(4) . . ?
C36 C35 H35 118.7 . . ?
C31 C36 C35 117.3(4) . . ?
C31 C36 C57 122.0(3) . . ?
C35 C36 C57 120.7(4) . . ?
C38 C37 C7 119.56(19) . . ?
C42 C37 C7 119.79(17) . . ?
C42 C37 C38 120.44(19) . . ?
C37 C38 C64 121.0(2) . . ?
C39 C38 C37 118.3(2) . . ?
C39 C38 C64 120.7(2) . . ?
C38 C39 H39 118.9 . . ?
C40 C39 C38 122.3(2) . . ?
C40 C39 H39 118.9 . . ?
C39 C40 C65 121.0(2) . . ?
C41 C40 C39 118.1(2) . . ?
C41 C40 C65 121.0(3) . . ?
C40 C41 H41 119.0 . . ?
C40 C41 C42 122.0(2) . . ?
C42 C41 H41 119.0 . . ?
C37 C42 C41 118.9(2) . . ?
C37 C42 C66 122.1(2) . . ?
C41 C42 C66 118.9(2) . . ?
C44 C43 C9 122.4(2) . . ?
C44 C43 C48 120.0(2) . . ?
C48 C43 C9 117.6(2) . . ?
C43 C44 C45 118.4(3) . . ?
C43 C44 C63 120.9(3) . . ?
C45 C44 C63 120.6(3) . . ?
C44 C45 H45 118.7 . . ?
C46 C45 C44 122.6(3) . . ?
C46 C45 H45 118.7 . . ?
C45 C46 C62 121.7(4) . . ?
C47 C46 C45 117.8(3) . . ?
C47 C46 C62 120.5(4) . . ?
C46 C47 H47 118.7 . . ?
C46 C47 C48 122.6(3) . . ?
C48 C47 H47 118.7 . . ?
C43 C48 C61 120.5(2) . . ?
C47 C48 C43 118.6(3) . . ?
C47 C48 C61 120.9(3) . . ?
C18 C49 H49A 109.5 . . ?
C18 C49 H49B 109.5 . . ?
C18 C49 H49C 109.5 . . ?
H49A C49 H49B 109.5 . . ?
H49A C49 H49C 109.5 . . ?
H49B C49 H49C 109.5 . . ?
C16 C50 H50A 109.5 . . ?
C16 C50 H50B 109.5 . . ?
C16 C50 H50C 109.5 . . ?
H50A C50 H50B 109.5 . . ?
H50A C50 H50C 109.5 . . ?
H50B C50 H50C 109.5 . . ?
C14 C51 H51A 109.5 . . ?
C14 C51 H51B 109.5 . . ?
C14 C51 H51C 109.5 . . ?
H51A C51 H51B 109.5 . . ?
H51A C51 H51C 109.5 . . ?
H51B C51 H51C 109.5 . . ?
C20 C52 H52A 109.5 . . ?
C20 C52 H52B 109.5 . . ?
C20 C52 H52C 109.5 . . ?
H52A C52 H52B 109.5 . . ?
H52A C52 H52C 109.5 . . ?
H52B C52 H52C 109.5 . . ?
C22 C53 H53A 109.5 . . ?
C22 C53 H53B 109.5 . . ?
C22 C53 H53C 109.5 . . ?
H53A C53 H53B 109.5 . . ?
H53A C53 H53C 109.5 . . ?
H53B C53 H53C 109.5 . . ?
C24 C54 H54A 109.5 . . ?
C24 C54 H54B 109.5 . . ?
C24 C54 H54C 109.5 . . ?
H54A C54 H54B 109.5 . . ?
H54A C54 H54C 109.5 . . ?
H54B C54 H54C 109.5 . . ?
C32 C55 H55A 109.5 . . ?
C32 C55 H55B 109.5 . . ?
C32 C55 H55C 109.5 . . ?
H55A C55 H55B 109.5 . . ?
H55A C55 H55C 109.5 . . ?
H55B C55 H55C 109.5 . . ?
C34 C56 H56A 109.5 . . ?
C34 C56 H56B 109.5 . . ?
C34 C56 H56C 109.5 . . ?
H56A C56 H56B 109.5 . . ?
H56A C56 H56C 109.5 . . ?
H56B C56 H56C 109.5 . . ?
C36 C57 H57A 109.5 . . ?
C36 C57 H57B 109.5 . . ?
C36 C57 H57C 109.5 . . ?
H57A C57 H57B 109.5 . . ?
H57A C57 H57C 109.5 . . ?
H57B C57 H57C 109.5 . . ?
C30 C58 H58A 109.5 . . ?
C30 C58 H58B 109.5 . . ?
C30 C58 H58C 109.5 . . ?
H58A C58 H58B 109.5 . . ?
H58A C58 H58C 109.5 . . ?
H58B C58 H58C 109.5 . . ?
C28 C59 H59A 109.5 . . ?
C28 C59 H59B 109.5 . . ?
C28 C59 H59C 109.5 . . ?
H59A C59 H59B 109.5 . . ?
H59A C59 H59C 109.5 . . ?
H59B C59 H59C 109.5 . . ?
C26 C60 H60A 109.5 . . ?
C26 C60 H60B 109.5 . . ?
C26 C60 H60C 109.5 . . ?
H60A C60 H60B 109.5 . . ?
H60A C60 H60C 109.5 . . ?
H60B C60 H60C 109.5 . . ?
C48 C61 H61A 109.5 . . ?
C48 C61 H61B 109.5 . . ?
C48 C61 H61C 109.5 . . ?
H61A C61 H61B 109.5 . . ?
H61A C61 H61C 109.5 . . ?
H61B C61 H61C 109.5 . . ?
C46 C62 H62A 109.5 . . ?
C46 C62 H62B 109.5 . . ?
C46 C62 H62C 109.5 . . ?
H62A C62 H62B 109.5 . . ?
H62A C62 H62C 109.5 . . ?
H62B C62 H62C 109.5 . . ?
C44 C63 H63A 109.5 . . ?
C44 C63 H63B 109.5 . . ?
C44 C63 H63C 109.5 . . ?
H63A C63 H63B 109.5 . . ?
H63A C63 H63C 109.5 . . ?
H63B C63 H63C 109.5 . . ?
C38 C64 H64A 109.5 . . ?
C38 C64 H64B 109.5 . . ?
C38 C64 H64C 109.5 . . ?
H64A C64 H64B 109.5 . . ?
H64A C64 H64C 109.5 . . ?
H64B C64 H64C 109.5 . . ?
C40 C65 H65A 109.5 . . ?
C40 C65 H65B 109.5 . . ?
C40 C65 H65C 109.5 . . ?
H65A C65 H65B 109.5 . . ?
H65A C65 H65C 109.5 . . ?
H65B C65 H65C 109.5 . . ?
C42 C66 H66A 109.5 . . ?
C42 C66 H66B 109.5 . . ?
C42 C66 H66C 109.5 . . ?
H66A C66 H66B 109.5 . . ?
H66A C66 H66C 109.5 . . ?
H66B C66 H66C 109.5 . . ?

loop_
_geom_bond_atom_site_label_1
_geom_bond_atom_site_label_2
_geom_bond_distance
_geom_bond_site_symmetry_2
_geom_bond_publ_flag
Tb1 O1 2.3082(12) . ?
Tb1 O2 2.2878(14) . ?
Tb1 O3 2.2929(14) . ?
Tb1 O4 2.3166(13) . ?
Tb1 O5 2.2852(13) . ?
Tb1 O6 2.3200(15) . ?
Tb1 O7 2.3959(14) . ?
O1 C1 1.265(2) . ?
O2 C3 1.256(2) . ?
O3 C6 1.269(2) . ?
O4 C4 1.259(2) . ?
O5 C7 1.258(2) . ?
O6 C9 1.258(3) . ?
O7 C10 1.219(2) . ?
N1 C10 1.298(3) . ?
N1 C11 1.454(3) . ?
N1 C12 1.448(4) . ?
C1 C2 1.384(3) . ?
C1 C13 1.508(3) . ?
C2 H2 0.9300 . ?
C2 C3 1.393(3) . ?
C3 C19 1.507(3) . ?
C4 C5 1.395(3) . ?
C4 C31 1.505(3) . ?
C5 H5 0.9300 . ?
C5 C6 1.390(3) . ?
C6 C25 1.504(3) . ?
C7 C8 1.391(3) . ?
C7 C37 1.506(3) . ?
C8 H8 0.9300 . ?
C8 C9 1.400(3) . ?
C9 C43 1.502(3) . ?
C10 H10 0.9300 . ?
C11 H11A 0.9600 . ?
C11 H11B 0.9600 . ?
C11 H11C 0.9600 . ?
C12 H12A 0.9600 . ?
C12 H12B 0.9600 . ?
C12 H12C 0.9600 . ?
C13 C14 1.388(3) . ?
C13 C18 1.392(3) . ?
C14 C15 1.396(3) . ?
C14 C51 1.505(4) . ?
C15 H15 0.9300 . ?
C15 C16 1.376(4) . ?
C16 C17 1.364(4) . ?
C16 C50 1.515(3) . ?
C17 H17 0.9300 . ?
C17 C18 1.396(3) . ?
C18 C49 1.500(4) . ?
C19 C20 1.370(4) . ?
C19 C24 1.385(4) . ?
C20 C21 1.396(4) . ?
C20 C52 1.517(5) . ?
C21 H21 0.9300 . ?
C21 C22 1.360(5) . ?
C22 C23 1.341(5) . ?
C22 C53 1.518(4) . ?
C23 H23 0.9300 . ?
C23 C24 1.402(4) . ?
C24 C54 1.498(6) . ?
C25 C26 1.390(4) . ?
C25 C30 1.393(4) . ?
C26 C27 1.390(4) . ?
C26 C60 1.504(5) . ?
C27 H27 0.9300 . ?
C27 C28 1.346(6) . ?
C28 C29 1.355(6) . ?
C28 C59 1.534(5) . ?
C29 H29 0.9300 . ?
C29 C30 1.407(5) . ?
C30 C58 1.481(5) . ?
C31 C32 1.380(4) . ?
C31 C36 1.384(4) . ?
C32 C33 1.395(4) . ?
C32 C55 1.496(5) . ?
C33 H33 0.9300 . ?
C33 C34 1.353(6) . ?
C34 C35 1.353(7) . ?
C34 C56 1.524(4) . ?
C35 H35 0.9300 . ?
C35 C36 1.410(4) . ?
C36 C57 1.507(6) . ?
C37 C38 1.393(3) . ?
C37 C42 1.387(3) . ?
C38 C39 1.390(3) . ?
C38 C64 1.516(4) . ?
C39 H39 0.9300 . ?
C39 C40 1.380(4) . ?
C40 C41 1.367(3) . ?
C40 C65 1.515(3) . ?
C41 H41 0.9300 . ?
C41 C42 1.393(3) . ?
C42 C66 1.508(3) . ?
C43 C44 1.383(4) . ?
C43 C48 1.395(4) . ?
C44 C45 1.397(4) . ?
C44 C63 1.519(5) . ?
C45 H45 0.9300 . ?
C45 C46 1.363(5) . ?
C46 C47 1.361(5) . ?
C46 C62 1.532(4) . ?
C47 H47 0.9300 . ?
C47 C48 1.388(4) . ?
C48 C61 1.504(5) . ?
C49 H49A 0.9600 . ?
C49 H49B 0.9600 . ?
C49 H49C 0.9600 . ?
C50 H50A 0.9600 . ?
C50 H50B 0.9600 . ?
C50 H50C 0.9600 . ?
C51 H51A 0.9600 . ?
C51 H51B 0.9600 . ?
C51 H51C 0.9600 . ?
C52 H52A 0.9600 . ?
C52 H52B 0.9600 . ?
C52 H52C 0.9600 . ?
C53 H53A 0.9600 . ?
C53 H53B 0.9600 . ?
C53 H53C 0.9600 . ?
C54 H54A 0.9600 . ?
C54 H54B 0.9600 . ?
C54 H54C 0.9600 . ?
C55 H55A 0.9600 . ?
C55 H55B 0.9600 . ?
C55 H55C 0.9600 . ?
C56 H56A 0.9600 . ?
C56 H56B 0.9600 . ?
C56 H56C 0.9600 . ?
C57 H57A 0.9600 . ?
C57 H57B 0.9600 . ?
C57 H57C 0.9600 . ?
C58 H58A 0.9600 . ?
C58 H58B 0.9600 . ?
C58 H58C 0.9600 . ?
C59 H59A 0.9600 . ?
C59 H59B 0.9600 . ?
C59 H59C 0.9600 . ?
C60 H60A 0.9600 . ?
C60 H60B 0.9600 . ?
C60 H60C 0.9600 . ?
C61 H61A 0.9600 . ?
C61 H61B 0.9600 . ?
C61 H61C 0.9600 . ?
C62 H62A 0.9600 . ?
C62 H62B 0.9600 . ?
C62 H62C 0.9600 . ?
C63 H63A 0.9600 . ?
C63 H63B 0.9600 . ?
C63 H63C 0.9600 . ?
C64 H64A 0.9600 . ?
C64 H64B 0.9600 . ?
C64 H64C 0.9600 . ?
C65 H65A 0.9600 . ?
C65 H65B 0.9600 . ?
C65 H65C 0.9600 . ?
C66 H66A 0.9600 . ?
C66 H66B 0.9600 . ?
C66 H66C 0.9600 . ?

loop_
_geom_torsion_atom_site_label_1
_geom_torsion_atom_site_label_2
_geom_torsion_atom_site_label_3
_geom_torsion_atom_site_label_4
_geom_torsion
_geom_torsion_site_symmetry_1
_geom_torsion_site_symmetry_2
_geom_torsion_site_symmetry_3
_geom_torsion_site_symmetry_4
_geom_torsion_publ_flag
Tb1 O1 C1 C2 13.0(4) . . . . ?
Tb1 O1 C1 C13 -169.03(14) . . . . ?
Tb1 O2 C3 C2 9.0(4) . . . . ?
Tb1 O2 C3 C19 -167.09(16) . . . . ?
Tb1 O3 C6 C5 -19.1(4) . . . . ?
Tb1 O3 C6 C25 160.05(16) . . . . ?
Tb1 O4 C4 C5 9.9(4) . . . . ?
Tb1 O4 C4 C31 -169.98(16) . . . . ?
Tb1 O5 C7 C8 -2.4(3) . . . . ?
Tb1 O5 C7 C37 179.25(13) . . . . ?
Tb1 O6 C9 C8 6.7(3) . . . . ?
Tb1 O6 C9 C43 -176.81(14) . . . . ?
Tb1 O7 C10 N1 -177.55(19) . . . . ?
O1 C1 C2 C3 -1.9(4) . . . . ?
O1 C1 C13 C14 89.7(3) . . . . ?
O1 C1 C13 C18 -90.1(2) . . . . ?
O2 C3 C19 C20 72.8(3) . . . . ?
O2 C3 C19 C24 -107.4(3) . . . . ?
O3 C6 C25 C26 -87.6(3) . . . . ?
O3 C6 C25 C30 90.4(3) . . . . ?
O4 C4 C5 C6 5.5(4) . . . . ?
O4 C4 C31 C32 69.2(3) . . . . ?
O4 C4 C31 C36 -108.0(3) . . . . ?
O5 C7 C8 C9 -7.0(4) . . . . ?
O5 C7 C37 C38 -72.5(3) . . . . ?
O5 C7 C37 C42 102.2(2) . . . . ?
O6 C9 C43 C44 108.5(3) . . . . ?
O6 C9 C43 C48 -72.0(3) . . . . ?
C1 C2 C3 O2 -8.8(4) . . . . ?
C1 C2 C3 C19 167.2(2) . . . . ?
C1 C13 C14 C15 179.2(2) . . . . ?
C1 C13 C14 C51 0.4(4) . . . . ?
C1 C13 C18 C17 179.8(2) . . . . ?
C1 C13 C18 C49 -1.5(3) . . . . ?
C2 C1 C13 C14 -92.2(3) . . . . ?
C2 C1 C13 C18 88.1(3) . . . . ?
C2 C3 C19 C20 -103.4(3) . . . . ?
C2 C3 C19 C24 76.3(3) . . . . ?
C3 C19 C20 C21 178.2(3) . . . . ?
C3 C19 C20 C52 0.3(5) . . . . ?
C3 C19 C24 C23 -179.0(3) . . . . ?
C3 C19 C24 C54 0.5(5) . . . . ?
C4 C5 C6 O3 -1.0(4) . . . . ?
C4 C5 C6 C25 179.9(2) . . . . ?
C4 C31 C32 C33 -178.2(3) . . . . ?
C4 C31 C32 C55 0.4(4) . . . . ?
C4 C31 C36 C35 176.1(3) . . . . ?
C4 C31 C36 C57 -3.6(5) . . . . ?
C5 C4 C31 C32 -110.7(3) . . . . ?
C5 C4 C31 C36 72.1(3) . . . . ?
C5 C6 C25 C26 91.6(3) . . . . ?
C5 C6 C25 C30 -90.4(3) . . . . ?
C6 C25 C26 C27 179.5(2) . . . . ?
C6 C25 C26 C60 1.0(4) . . . . ?
C6 C25 C30 C29 -179.9(2) . . . . ?
C6 C25 C30 C58 -0.4(4) . . . . ?
C7 C8 C9 O6 4.8(4) . . . . ?
C7 C8 C9 C43 -171.7(2) . . . . ?
C7 C37 C38 C39 173.8(2) . . . . ?
C7 C37 C38 C64 -6.9(4) . . . . ?
C7 C37 C42 C41 -173.6(2) . . . . ?
C7 C37 C42 C66 4.7(4) . . . . ?
C8 C7 C37 C38 109.0(3) . . . . ?
C8 C7 C37 C42 -76.3(3) . . . . ?
C8 C9 C43 C44 -74.8(3) . . . . ?
C8 C9 C43 C48 104.7(3) . . . . ?
C9 C43 C44 C45 178.6(3) . . . . ?
C9 C43 C44 C63 -3.9(5) . . . . ?
C9 C43 C48 C47 -178.9(3) . . . . ?
C9 C43 C48 C61 -0.9(4) . . . . ?
C11 N1 C10 O7 178.9(3) . . . . ?
C12 N1 C10 O7 -1.0(5) . . . . ?
C13 C1 C2 C3 -179.9(2) . . . . ?
C13 C14 C15 C16 1.5(4) . . . . ?
C14 C13 C18 C17 0.0(3) . . . . ?
C14 C13 C18 C49 178.7(2) . . . . ?
C14 C15 C16 C17 -0.8(4) . . . . ?
C14 C15 C16 C50 180.0(3) . . . . ?
C15 C16 C17 C18 -0.3(4) . . . . ?
C16 C17 C18 C13 0.7(4) . . . . ?
C16 C17 C18 C49 -178.0(3) . . . . ?
C18 C13 C14 C15 -1.0(3) . . . . ?
C18 C13 C14 C51 -179.8(3) . . . . ?
C19 C20 C21 C22 1.3(5) . . . . ?
C20 C19 C24 C23 0.8(5) . . . . ?
C20 C19 C24 C54 -179.7(4) . . . . ?
C20 C21 C22 C23 -0.2(5) . . . . ?
C20 C21 C22 C53 -179.9(3) . . . . ?
C21 C22 C23 C24 -0.6(5) . . . . ?
C22 C23 C24 C19 0.3(5) . . . . ?
C22 C23 C24 C54 -179.2(5) . . . . ?
C24 C19 C20 C21 -1.5(4) . . . . ?
C24 C19 C20 C52 -179.4(4) . . . . ?
C25 C26 C27 C28 -0.2(5) . . . . ?
C26 C25 C30 C29 -2.0(3) . . . . ?
C26 C25 C30 C58 177.5(3) . . . . ?
C26 C27 C28 C29 -0.7(5) . . . . ?
C26 C27 C28 C59 179.1(3) . . . . ?
C27 C28 C29 C30 0.3(5) . . . . ?
C28 C29 C30 C25 1.0(4) . . . . ?
C28 C29 C30 C58 -178.5(3) . . . . ?
C30 C25 C26 C27 1.6(4) . . . . ?
C30 C25 C26 C60 -176.9(3) . . . . ?
C31 C4 C5 C6 -174.6(2) . . . . ?
C31 C32 C33 C34 2.9(5) . . . . ?
C32 C31 C36 C35 -1.1(5) . . . . ?
C32 C31 C36 C57 179.2(4) . . . . ?
C32 C33 C34 C35 -2.4(6) . . . . ?
C32 C33 C34 C56 177.7(4) . . . . ?
C33 C34 C35 C36 0.2(7) . . . . ?
C34 C35 C36 C31 1.6(6) . . . . ?
C34 C35 C36 C57 -178.8(5) . . . . ?
C36 C31 C32 C33 -1.0(4) . . . . ?
C36 C31 C32 C55 177.6(3) . . . . ?
C37 C7 C8 C9 171.3(2) . . . . ?
C37 C38 C39 C40 -0.1(4) . . . . ?
C38 C37 C42 C41 1.1(4) . . . . ?
C38 C37 C42 C66 179.4(3) . . . . ?
C38 C39 C40 C41 0.8(4) . . . . ?
C38 C39 C40 C65 -179.7(3) . . . . ?
C39 C40 C41 C42 -0.5(4) . . . . ?
C40 C41 C42 C37 -0.4(4) . . . . ?
C40 C41 C42 C66 -178.8(3) . . . . ?
C42 C37 C38 C39 -0.8(4) . . . . ?
C42 C37 C38 C64 178.4(3) . . . . ?
C43 C44 C45 C46 -0.3(5) . . . . ?
C44 C43 C48 C47 0.6(4) . . . . ?
C44 C43 C48 C61 178.6(3) . . . . ?
C44 C45 C46 C47 1.8(6) . . . . ?
C44 C45 C46 C62 -177.1(4) . . . . ?
C45 C46 C47 C48 -2.1(5) . . . . ?
C46 C47 C48 C43 0.9(5) . . . . ?
C46 C47 C48 C61 -177.1(4) . . . . ?
C48 C43 C44 C45 -0.9(5) . . . . ?
C48 C43 C44 C63 176.7(4) . . . . ?
C50 C16 C17 C18 178.9(3) . . . . ?
C51 C14 C15 C16 -179.8(3) . . . . ?
C52 C20 C21 C22 179.2(4) . . . . ?
C53 C22 C23 C24 179.1(3) . . . . ?
C55 C32 C33 C34 -175.8(4) . . . . ?
C56 C34 C35 C36 -180.0(4) . . . . ?
C59 C28 C29 C30 -179.5(3) . . . . ?
C60 C26 C27 C28 178.3(3) . . . . ?
C62 C46 C47 C48 176.8(3) . . . . ?
C63 C44 C45 C46 -177.9(4) . . . . ?
C64 C38 C39 C40 -179.4(3) . . . . ?
C65 C40 C41 C42 180.0(3) . . . . ?
